data_7024301
loop_
_publ_author_name
'Wang, Cun'
'van Meurs, Martin'
'Stubbs, Ludger P.'
'Tay, Boon-Ying'
'Tan, Xiang-Jie'
'Aitipamula, Srinivasulu'
'Chacko, Jacob'
'Luo, He-Kuan'
'Wong, Pui-Kwan'
'Ye, Suming'

_publ_section_title
;
 The amido-bridged zirconocene's reactivity and catalytic behavior for
 ethylene polymerization.
;
_journal_issue 3
_journal_name_full 'Dalton transactions (Cambridge, England : 2003)'
_journal_page_first 807
_journal_page_last 814
_journal_paper_doi 10.1039/b914458g
_journal_volume 39
_journal_year 2010
_chemical_formula_sum 'C20 H20 F5 N Si2 Zr'
_chemical_formula_weight 516.77
_chemical_name_systematic
;
?
;
_space_group_IT_number 14
_symmetry_cell_setting monoclinic
_symmetry_space_group_name_Hall '-P 2yn'
_symmetry_space_group_name_H-M 'P 1 21/n 1'
_atom_sites_solution_hydrogens geom
_atom_sites_solution_primary direct
_atom_sites_solution_secondary difmap
_audit_creation_method 'by Crystalclear-SM 1.4.0 r3'
_cell_angle_alpha 90.00
_cell_angle_beta 100.20(3)
_cell_angle_gamma 90.00
_cell_formula_units_Z 4
_cell_length_a 11.491(2)
_cell_length_b 10.952(2)
_cell_length_c 17.244(3)
_cell_measurement_reflns_used 6367
_cell_measurement_temperature 180.1500
_cell_measurement_theta_max 31.2288
_cell_measurement_theta_min 1.8006
_cell_volume 2135.8(7)
_computing_cell_refinement 'CrystalClear (Rigaku Inc., 2007)'
_computing_data_collection 'CrystalClear (Rigaku Inc., 2007)'
_computing_data_reduction 'CrystalClear (Rigaku Inc., 2007)'
_computing_molecular_graphics 'Bruker SHELXTL'
_computing_publication_material 'Bruker SHELXTL'
_computing_structure_refinement 'SHELXL-97 (Sheldrick, 1997)'
_computing_structure_solution 'SHELXS-97 (Sheldrick, 1990)'
_diffrn_ambient_temperature 180.1500
_diffrn_detector_area_resol_mean 28.5714
_diffrn_measured_fraction_theta_full 0.995
_diffrn_measured_fraction_theta_max 0.995
_diffrn_measurement_device_type 'Saturn70 (2x2 bin mode)'
_diffrn_measurement_method '\W scans'
_diffrn_radiation_monochromator graphite
_diffrn_radiation_source 'fine-focus sealed tube'
_diffrn_radiation_type MoK\a
_diffrn_radiation_wavelength 0.71073
_diffrn_reflns_av_R_equivalents 0.0370
_diffrn_reflns_av_sigmaI/netI 0.0388
_diffrn_reflns_limit_h_max 15
_diffrn_reflns_limit_h_min -14
_diffrn_reflns_limit_k_max 14
_diffrn_reflns_limit_k_min -13
_diffrn_reflns_limit_l_max 22
_diffrn_reflns_limit_l_min -22
_diffrn_reflns_number 16465
_diffrn_reflns_theta_full 28.28
_diffrn_reflns_theta_max 28.28
_diffrn_reflns_theta_min 1.98
_exptl_absorpt_coefficient_mu 0.676
_exptl_absorpt_correction_T_max 1.0000
_exptl_absorpt_correction_T_min 0.8505
_exptl_absorpt_correction_type multi-scan
_exptl_crystal_colour Colorless
_exptl_crystal_density_diffrn 1.607
_exptl_crystal_density_method 'not measured'
_exptl_crystal_description Block
_exptl_crystal_F_000 1040
_exptl_crystal_size_max 0.2000
_exptl_crystal_size_mid 0.2000
_exptl_crystal_size_min 0.2000
_refine_diff_density_max 0.799
_refine_diff_density_min -1.001
_refine_diff_density_rms 0.089
_refine_ls_extinction_method none
_refine_ls_goodness_of_fit_ref 1.146
_refine_ls_hydrogen_treatment constr
_refine_ls_matrix_type full
_refine_ls_number_parameters 266
_refine_ls_number_reflns 5269
_refine_ls_number_restraints 0
_refine_ls_restrained_S_all 1.146
_refine_ls_R_factor_all 0.0625
_refine_ls_R_factor_gt 0.0593
_refine_ls_shift/su_max 0.000
_refine_ls_shift/su_mean 0.000
_refine_ls_structure_factor_coef Fsqd
_refine_ls_weighting_details 'calc w=1/[\s^2^(Fo^2^)+(0.0315P)^2^+5.3088P] where P=(Fo^2^+2Fc^2^)/3'
_refine_ls_weighting_scheme calc
_refine_ls_wR_factor_gt 0.1278
_refine_ls_wR_factor_ref 0.1300
_reflns_number_gt 4949
_reflns_number_total 5269
_reflns_threshold_expression >2sigma(I)
_cod_data_source_file b914458g.txt
_cod_data_source_block cun115
_cod_depositor_comments
;
The following automatic conversions were performed:

'_symmetry_cell_setting' value 'Monoclinic' changed to 'monoclinic'
according to /home/saulius/struct/CIF-dictionaries/cif_core.dic
dictionary named 'cif_core.dic' version 2.4.2 from
2011-04-26.

'_exptl_absorpt_correction_type' value 'Multi-scan'
changed to 'multi-scan' according to
/home/saulius/struct/CIF-dictionaries/cif_core.dic dictionary named
'cif_core.dic' version 2.4.2 from 2011-04-26.

Automatic conversion script
Id: cif_fix_values 1891 2012-01-12 08:04:46Z andrius 
;
_cod_original_sg_symbol_H-M P2(1)/n
_cod_database_code 7024301

loop_
_symmetry_equiv_pos_as_xyz
'x, y, z'
'-x+1/2, y+1/2, -z+1/2'
'-x, -y, -z'
'x-1/2, -y-1/2, z-1/2'

loop_
_atom_site_label
_atom_site_type_symbol
_atom_site_fract_x
_atom_site_fract_y
_atom_site_fract_z
_atom_site_U_iso_or_equiv
_atom_site_adp_type
_atom_site_occupancy
_atom_site_symmetry_multiplicity
_atom_site_calc_flag
_atom_site_refinement_flags
Zr1 Zr -0.00613(3) 0.17156(3) 0.23500(2) 0.03299(11) Uani 1 1 d .
Si2 Si -0.08678(11) 0.22000(11) 0.39184(7) 0.0407(3) Uani 1 1 d .
Si1 Si 0.19081(10) 0.22554(11) 0.37422(6) 0.0388(2) Uani 1 1 d .
F4 F 0.0221(2) -0.3350(2) 0.31885(16) 0.0547(7) Uani 1 1 d .
F1 F -0.0682(2) -0.0142(2) 0.07587(13) 0.0500(6) Uani 1 1 d .
F5 F 0.0389(3) -0.0953(2) 0.34875(14) 0.0549(7) Uani 1 1 d .
N1 N 0.0427(3) 0.1900(3) 0.35806(18) 0.0353(7) Uani 1 1 d .
F2 F -0.0827(3) -0.2549(2) 0.04751(15) 0.0570(7) Uani 1 1 d .
F3 F -0.0391(2) -0.4168(2) 0.16871(17) 0.0554(7) Uani 1 1 d .
C10 C 0.1356(4) 0.3329(4) 0.2200(2) 0.0432(9) Uani 1 1 d .
H10 H 0.1294 0.4179 0.2365 0.052 Uiso 1 1 calc R
C1 C -0.0135(3) -0.0422(3) 0.2141(2) 0.0351(8) Uani 1 1 d .
C3 C 0.0003(4) -0.2538(4) 0.2593(3) 0.0410(9) Uani 1 1 d .
C17 C -0.1788(3) 0.2349(4) 0.2910(2) 0.0392(8) Uani 1 1 d .
C6 C -0.0434(4) -0.0913(4) 0.1394(2) 0.0374(8) Uani 1 1 d .
C2 C 0.0088(3) -0.1299(4) 0.2724(2) 0.0372(8) Uani 1 1 d .
C18 C -0.2176(4) 0.1327(4) 0.2437(3) 0.0441(9) Uani 1 1 d .
H18 H -0.2483 0.0570 0.2627 0.053 Uiso 1 1 calc R
C9 C 0.2012(4) 0.2394(4) 0.2672(2) 0.0403(9) Uani 1 1 d .
C7 C 0.1417(4) 0.1691(4) 0.1397(3) 0.0459(10) Uani 1 1 d .
H7 H 0.1361 0.1180 0.0925 0.055 Uiso 1 1 calc R
C8 C 0.2023(4) 0.1384(4) 0.2158(2) 0.0422(9) Uani 1 1 d .
H8 H 0.2475 0.0632 0.2292 0.051 Uiso 1 1 calc R
C5 C -0.0530(4) -0.2136(4) 0.1225(2) 0.0398(8) Uani 1 1 d .
C16 C -0.1561(4) 0.3289(4) 0.2381(3) 0.0509(11) Uani 1 1 d .
H16 H -0.1400 0.4147 0.2522 0.061 Uiso 1 1 calc R
C4 C -0.0305(4) -0.2964(4) 0.1830(3) 0.0406(9) Uani 1 1 d .
C12 C 0.2866(4) 0.1014(5) 0.4230(3) 0.0513(11) Uani 1 1 d .
H12A H 0.2703 0.0886 0.4751 0.077 Uiso 1 1 calc R
H12B H 0.3681 0.1238 0.4262 0.077 Uiso 1 1 calc R
H12C H 0.2710 0.0276 0.3929 0.077 Uiso 1 1 calc R
C14 C -0.1405(4) 0.0913(5) 0.4453(3) 0.0554(12) Uani 1 1 d .
H14A H -0.1378 0.0173 0.4158 0.083 Uiso 1 1 calc R
H14B H -0.2205 0.1069 0.4518 0.083 Uiso 1 1 calc R
H14C H -0.0912 0.0828 0.4961 0.083 Uiso 1 1 calc R
C19 C -0.2214(4) 0.1633(5) 0.1639(3) 0.0581(12) Uani 1 1 d .
H19 H -0.2520 0.1112 0.1187 0.070 Uiso 1 1 calc R
C11 C 0.1012(4) 0.2894(4) 0.1417(3) 0.0478(10) Uani 1 1 d .
H11 H 0.0640 0.3378 0.0962 0.057 Uiso 1 1 calc R
C13 C 0.2262(5) 0.3728(5) 0.4271(3) 0.0595(13) Uani 1 1 d .
H13A H 0.1836 0.4378 0.3973 0.089 Uiso 1 1 calc R
H13B H 0.3096 0.3882 0.4334 0.089 Uiso 1 1 calc R
H13C H 0.2035 0.3684 0.4780 0.089 Uiso 1 1 calc R
C15 C -0.0843(5) 0.3641(5) 0.4496(3) 0.0710(16) Uani 1 1 d .
H15A H -0.0316 0.3549 0.4990 0.106 Uiso 1 1 calc R
H15B H -0.1625 0.3816 0.4590 0.106 Uiso 1 1 calc R
H15C H -0.0576 0.4300 0.4205 0.106 Uiso 1 1 calc R
C20 C -0.1845(5) 0.2826(5) 0.1598(3) 0.0625(14) Uani 1 1 d .
H20 H -0.1865 0.3301 0.1114 0.075 Uiso 1 1 calc R

loop_
_atom_site_aniso_label
_atom_site_aniso_U_11
_atom_site_aniso_U_22
_atom_site_aniso_U_33
_atom_site_aniso_U_23
_atom_site_aniso_U_13
_atom_site_aniso_U_12
Zr1 0.0360(2) 0.02884(19) 0.03460(19) 0.00085(13) 0.00741(14) 0.00118(14)
Si2 0.0407(6) 0.0412(6) 0.0429(6) -0.0065(5) 0.0147(5) -0.0034(5)
Si1 0.0370(6) 0.0414(6) 0.0382(5) -0.0016(4) 0.0073(4) -0.0079(5)
F4 0.0625(17) 0.0430(14) 0.0583(15) 0.0208(12) 0.0105(13) 0.0045(12)
F1 0.0693(17) 0.0438(13) 0.0350(12) 0.0070(10) 0.0040(11) 0.0005(12)
F5 0.0757(19) 0.0504(15) 0.0357(12) 0.0035(11) 0.0020(12) -0.0003(13)
N1 0.0355(16) 0.0393(17) 0.0318(15) -0.0048(12) 0.0076(12) -0.0034(13)
F2 0.0730(19) 0.0530(15) 0.0447(14) -0.0135(12) 0.0097(13) -0.0056(14)
F3 0.0623(17) 0.0289(12) 0.0779(19) -0.0051(12) 0.0205(14) -0.0005(11)
C10 0.054(2) 0.0326(19) 0.046(2) 0.0013(16) 0.0153(19) -0.0112(18)
C1 0.039(2) 0.0286(17) 0.0381(18) 0.0008(14) 0.0076(15) 0.0004(15)
C3 0.042(2) 0.0330(19) 0.049(2) 0.0107(16) 0.0105(18) 0.0032(16)
C17 0.0325(19) 0.0340(19) 0.052(2) -0.0022(16) 0.0103(17) 0.0030(15)
C6 0.040(2) 0.0338(18) 0.0393(19) 0.0044(15) 0.0081(16) 0.0025(16)
C2 0.038(2) 0.0358(19) 0.0382(19) -0.0004(15) 0.0084(16) 0.0021(15)
C18 0.031(2) 0.046(2) 0.054(2) -0.0026(19) 0.0043(17) -0.0014(17)
C9 0.034(2) 0.043(2) 0.045(2) 0.0024(17) 0.0121(16) -0.0059(16)
C7 0.053(3) 0.048(2) 0.041(2) -0.0005(18) 0.0189(19) -0.004(2)
C8 0.039(2) 0.045(2) 0.046(2) 0.0019(18) 0.0167(17) 0.0022(17)
C5 0.045(2) 0.037(2) 0.0379(19) -0.0076(16) 0.0088(16) -0.0007(17)
C16 0.054(3) 0.035(2) 0.066(3) 0.0086(19) 0.017(2) 0.0154(19)
C4 0.040(2) 0.0297(18) 0.054(2) -0.0034(16) 0.0148(18) -0.0015(16)
C12 0.042(2) 0.064(3) 0.048(2) 0.009(2) 0.0078(19) -0.003(2)
C14 0.042(2) 0.075(3) 0.053(3) 0.009(2) 0.018(2) -0.003(2)
C19 0.044(2) 0.071(3) 0.056(3) -0.007(2) -0.003(2) 0.015(2)
C11 0.059(3) 0.045(2) 0.042(2) 0.0085(18) 0.0148(19) -0.002(2)
C13 0.064(3) 0.060(3) 0.054(3) -0.012(2) 0.008(2) -0.023(3)
C15 0.072(4) 0.068(3) 0.077(4) -0.034(3) 0.024(3) 0.000(3)
C20 0.057(3) 0.078(4) 0.053(3) 0.021(3) 0.012(2) 0.027(3)

loop_
_atom_type_symbol
_atom_type_description
_atom_type_scat_dispersion_real
_atom_type_scat_dispersion_imag
_atom_type_scat_source
C C 0.0033 0.0016 'International Tables Vol C Tables 4.2.6.8 and 6.1.1.4'
H H 0.0000 0.0000 'International Tables Vol C Tables 4.2.6.8 and 6.1.1.4'
N N 0.0061 0.0033 'International Tables Vol C Tables 4.2.6.8 and 6.1.1.4'
F F 0.0171 0.0103 'International Tables Vol C Tables 4.2.6.8 and 6.1.1.4'
Si Si 0.0817 0.0704 'International Tables Vol C Tables 4.2.6.8 and 6.1.1.4'
Zr Zr -2.9673 0.5597 'International Tables Vol C Tables 4.2.6.8 and 6.1.1.4'

loop_
_geom_angle_atom_site_label_1
_geom_angle_atom_site_label_2
_geom_angle_atom_site_label_3
_geom_angle
N1 Zr1 C1 104.13(13)
N1 Zr1 C16 88.50(15)
C1 Zr1 C16 133.95(15)
N1 Zr1 C10 88.49(13)
C1 Zr1 C10 134.75(14)
C16 Zr1 C10 88.76(16)
N1 Zr1 C17 70.51(13)
C1 Zr1 C17 109.25(13)
C16 Zr1 C17 33.94(14)
C10 Zr1 C17 115.91(14)
N1 Zr1 C9 70.68(13)
C1 Zr1 C9 109.85(14)
C16 Zr1 C9 116.11(16)
C10 Zr1 C9 34.01(14)
C17 Zr1 C9 129.99(14)
N1 Zr1 C18 92.53(14)
C1 Zr1 C18 80.33(14)
C16 Zr1 C18 54.65(15)
C10 Zr1 C18 143.33(15)
C17 Zr1 C18 33.05(13)
C9 Zr1 C18 161.84(14)
N1 Zr1 C8 93.23(13)
C1 Zr1 C8 81.13(14)
C16 Zr1 C8 143.16(15)
C10 Zr1 C8 54.55(14)
C17 Zr1 C8 162.20(14)
C9 Zr1 C8 33.19(13)
C18 Zr1 C8 161.41(15)
N1 Zr1 C20 121.11(15)
C1 Zr1 C20 113.12(17)
C16 Zr1 C20 33.19(16)
C10 Zr1 C20 95.32(18)
C17 Zr1 C20 55.17(15)
C9 Zr1 C20 129.29(17)
C18 Zr1 C20 53.49(16)
C8 Zr1 C20 135.13(15)
N1 Zr1 C11 121.04(14)
C1 Zr1 C11 114.42(14)
C16 Zr1 C11 94.50(15)
C10 Zr1 C11 32.98(14)
C17 Zr1 C11 128.39(14)
C9 Zr1 C11 55.41(15)
C18 Zr1 C11 135.23(15)
C8 Zr1 C11 53.68(15)
C20 Zr1 C11 82.63(17)
N1 Zr1 C19 123.27(15)
C1 Zr1 C19 83.50(16)
C16 Zr1 C19 53.86(17)
C10 Zr1 C19 125.40(17)
C17 Zr1 C19 54.50(15)
C9 Zr1 C19 158.81(16)
C18 Zr1 C19 32.37(15)
C8 Zr1 C19 142.92(15)
C20 Zr1 C19 31.40(17)
C11 Zr1 C19 104.47(17)
N1 Zr1 C7 123.91(14)
C1 Zr1 C7 84.37(13)
C16 Zr1 C7 124.81(15)
C10 Zr1 C7 53.91(14)
C17 Zr1 C7 158.15(14)
C9 Zr1 C7 54.81(14)
C18 Zr1 C7 143.03(15)
C8 Zr1 C7 32.37(14)
C20 Zr1 C7 104.17(15)
C11 Zr1 C7 31.80(14)
C19 Zr1 C7 112.70(16)
N1 Si2 C14 114.1(2)
N1 Si2 C15 114.2(2)
C14 Si2 C15 110.7(3)
N1 Si2 C17 94.73(17)
C14 Si2 C17 110.2(2)
C15 Si2 C17 112.0(2)
N1 Si2 Zr1 41.62(11)
C14 Si2 Zr1 119.30(17)
C15 Si2 Zr1 129.9(2)
C17 Si2 Zr1 53.45(12)
N1 Si1 C12 113.48(19)
N1 Si1 C13 113.5(2)
C12 Si1 C13 110.6(2)
N1 Si1 C9 95.30(17)
C12 Si1 C9 111.7(2)
C13 Si1 C9 111.4(2)
N1 Si1 Zr1 41.74(10)
C12 Si1 Zr1 120.85(16)
C13 Si1 Zr1 128.34(18)
C9 Si1 Zr1 53.80(13)
Si1 N1 Si2 142.3(2)
Si1 N1 Zr1 105.34(15)
Si2 N1 Zr1 105.47(16)
C11 C10 C9 109.3(4)
C11 C10 Zr1 77.3(2)
C9 C10 Zr1 73.6(2)
C6 C1 C2 113.0(3)
C6 C1 Zr1 121.5(3)
C2 C1 Zr1 125.4(3)
F4 C3 C2 121.8(4)
F4 C3 C4 119.0(4)
C2 C3 C4 119.2(4)
C18 C17 C16 106.1(4)
C18 C17 Si2 122.4(3)
C16 C17 Si2 121.2(3)
C18 C17 Zr1 75.1(2)
C16 C17 Zr1 72.6(2)
Si2 C17 Zr1 88.72(15)
F1 C6 C5 115.6(3)
F1 C6 C1 119.2(3)
C5 C6 C1 125.2(4)
F5 C2 C3 115.7(4)
F5 C2 C1 119.7(4)
C3 C2 C1 124.6(4)
C17 C18 C19 109.1(4)
C17 C18 Zr1 71.8(2)
C19 C18 Zr1 76.2(3)
C8 C9 C10 105.2(4)
C8 C9 Si1 124.1(3)
C10 C9 Si1 119.8(3)
C8 C9 Zr1 74.9(2)
C10 C9 Zr1 72.4(2)
Si1 C9 Zr1 88.29(15)
C11 C7 C8 108.2(4)
C11 C7 Zr1 73.3(2)
C8 C7 Zr1 71.4(2)
C7 C8 C9 109.8(4)
C7 C8 Zr1 76.3(2)
C9 C8 Zr1 71.9(2)
F2 C5 C6 121.8(4)
F2 C5 C4 119.2(4)
C6 C5 C4 119.1(4)
C20 C16 C17 108.2(4)
C20 C16 Zr1 76.9(3)
C17 C16 Zr1 73.5(2)
F3 C4 C5 120.8(4)
F3 C4 C3 120.3(4)
C5 C4 C3 118.9(4)
C20 C19 C18 108.5(5)
C20 C19 Zr1 73.3(3)
C18 C19 Zr1 71.4(3)
C7 C11 C10 107.5(4)
C7 C11 Zr1 74.9(2)
C10 C11 Zr1 69.7(2)
C19 C20 C16 108.1(4)
C19 C20 Zr1 75.3(3)
C16 C20 Zr1 69.9(3)

loop_
_geom_bond_atom_site_label_1
_geom_bond_atom_site_label_2
_geom_bond_distance
Zr1 N1 2.106(3)
Zr1 C1 2.367(4)
Zr1 C16 2.445(4)
Zr1 C10 2.448(4)
Zr1 C17 2.456(4)
Zr1 C9 2.463(4)
Zr1 C18 2.498(4)
Zr1 C8 2.501(4)
Zr1 C20 2.535(5)
Zr1 C11 2.545(4)
Zr1 C19 2.560(5)
Zr1 C7 2.564(4)
Si2 N1 1.723(3)
Si2 C14 1.850(5)
Si2 C15 1.863(5)
Si2 C17 1.875(4)
Si1 N1 1.719(3)
Si1 C12 1.855(5)
Si1 C13 1.862(5)
Si1 C9 1.876(4)
F4 C3 1.348(4)
F1 C6 1.372(4)
F5 C2 1.355(4)
F2 C5 1.354(4)
F3 C4 1.341(4)
C10 C11 1.420(6)
C10 C9 1.436(6)
C1 C6 1.381(5)
C1 C2 1.382(5)
C3 C2 1.377(6)
C3 C4 1.382(6)
C17 C18 1.410(6)
C17 C16 1.431(6)
C6 C5 1.372(5)
C18 C19 1.411(7)
C9 C8 1.418(6)
C7 C11 1.400(6)
C7 C8 1.413(6)
C5 C4 1.372(6)
C16 C20 1.425(7)
C19 C20 1.379(8)
